data_7242976
loop_
_publ_author_name
'Vaganova, Tamara A.'
'Gatilov, Yurij V.'
'Malykhin, Sergey E.'
'Pishchur, Denis P.'
'Sukhov, Maxim'
'Zakharov, Boris A.'
'Boldyreva, Elena V.'
'Malykhin, Evgenij V.'

_publ_section_title
;
 Co-crystals of polyhalogenated diaminobenzonitriles with 18-crown-6:
 effect of fluorine on the stoichiometry and supramolecular structure
;
_journal_issue 27
_journal_name_full CrystEngComm
_journal_page_first 4767
_journal_page_last 4781
_journal_paper_doi 10.1039/D1CE00530H
_journal_volume 23
_journal_year 2021
_chemical_formula_moiety 'C12 H24 O6, C7 H5 F2 N3'
_chemical_formula_sum 'C19 H29 F2 N3 O6'
_chemical_formula_weight 433.45
_chemical_melting_point 381
_chemical_name_systematic
;
2,4-diamino-3,5-difluorobenzonitrile and 18-crown-6, 1:1 co-crystal
;
_space_group_crystal_system triclinic
_space_group_IT_number 2
_space_group_name_Hall '-P 1'
_space_group_name_H-M_alt 'P -1'
_atom_sites_solution_hydrogens geom
_atom_sites_solution_primary direct
_atom_sites_solution_secondary difmap
_audit_creation_method SHELXL-2018/3
_audit_update_record
;
2021-04-09 deposited with the CCDC.	2021-06-04 downloaded from the CCDC.
;
_cell_angle_alpha 74.090(19)
_cell_angle_beta 87.76(3)
_cell_angle_gamma 69.95(2)
_cell_formula_units_Z 2
_cell_length_a 7.664(6)
_cell_length_b 10.486(8)
_cell_length_c 15.090(9)
_cell_measurement_reflns_used 1201
_cell_measurement_temperature 296(2)
_cell_measurement_theta_max 21.25
_cell_measurement_theta_min 2.81
_cell_volume 1093.5(14)
_computing_cell_refinement 'Bruker SAINT'
_computing_data_collection 'Bruker APEX2'
_computing_data_reduction 'Bruker SAINT'
_computing_molecular_graphics 'Bruker SHELXTL'
_computing_publication_material 'Bruker SHELXTL'
_computing_structure_refinement 'SHELXL-2018/3 (Sheldrick, 2018)'
_computing_structure_solution 'SHELXT-2018/2 (Sheldrick, 2018)'
_diffrn_ambient_temperature 296(2)
_diffrn_measured_fraction_theta_full 0.977
_diffrn_measured_fraction_theta_max 0.977
_diffrn_measurement_device_type 'Bruker APEX-II CCD'
_diffrn_measurement_method '\f and \w scans'
_diffrn_radiation_type MoK\a
_diffrn_radiation_wavelength 0.71073
_diffrn_reflns_av_R_equivalents 0.0634
_diffrn_reflns_av_unetI/netI 0.0969
_diffrn_reflns_Laue_measured_fraction_full 0.977
_diffrn_reflns_Laue_measured_fraction_max 0.977
_diffrn_reflns_limit_h_max 8
_diffrn_reflns_limit_h_min -8
_diffrn_reflns_limit_k_max 11
_diffrn_reflns_limit_k_min -11
_diffrn_reflns_limit_l_max 17
_diffrn_reflns_limit_l_min -17
_diffrn_reflns_number 6922
_diffrn_reflns_point_group_measured_fraction_full 0.977
_diffrn_reflns_point_group_measured_fraction_max 0.977
_diffrn_reflns_theta_full 25.242
_diffrn_reflns_theta_max 25.244
_diffrn_reflns_theta_min 1.406
_diffrn_source 'sealed tube'
_exptl_absorpt_coefficient_mu 0.109
_exptl_absorpt_correction_T_max 0.9801
_exptl_absorpt_correction_T_min 0.8418
_exptl_absorpt_correction_type multi-scan
_exptl_absorpt_process_details SADABS-2008/1
_exptl_crystal_colour colourless
_exptl_crystal_density_diffrn 1.316
_exptl_crystal_description plate
_exptl_crystal_F_000 460
_exptl_crystal_size_max 0.560
_exptl_crystal_size_mid 0.510
_exptl_crystal_size_min 0.030
_refine_diff_density_max 0.681
_refine_diff_density_min -0.445
_refine_diff_density_rms 0.118
_refine_ls_extinction_method none
_refine_ls_goodness_of_fit_ref 1.045
_refine_ls_hydrogen_treatment constr
_refine_ls_matrix_type full
_refine_ls_number_parameters 269
_refine_ls_number_reflns 3874
_refine_ls_number_restraints 0
_refine_ls_restrained_S_all 1.045
_refine_ls_R_factor_all 0.1965
_refine_ls_R_factor_gt 0.1455
_refine_ls_shift/su_max 0.003
_refine_ls_shift/su_mean 0.000
_refine_ls_structure_factor_coef Fsqd
_refine_ls_weighting_details 'w=1/[\s^2^(Fo^2^)+(0.1500P)^2^+8.1230P] where P=(Fo^2^+2Fc^2^)/3'
_refine_ls_weighting_scheme calc
_refine_ls_wR_factor_gt 0.4064
_refine_ls_wR_factor_ref 0.4386
_reflns_Friedel_coverage 0.000
_reflns_number_gt 2094
_reflns_number_total 3874
_reflns_threshold_expression 'I > 2\s(I)'
_cod_data_source_file d1ce00530h2.cif
_cod_data_source_block Bcr-c25_50ff
_cod_depositor_comments 'Adding full bibliography for 7242975--7242982.cif.'
_cod_database_code 7242976
_shelx_shelxl_version_number 2018/3
_shelx_space_group_comment
;
The symmetry employed for this shelxl refinement is uniquely defined
by the following loop, which should always be used as a source of
symmetry information in preference to the above space-group names.
They are only intended as comments.
;
_shelx_estimated_absorpt_t_min 0.942
_shelx_estimated_absorpt_t_max 0.997

loop_
_space_group_symop_operation_xyz
'x, y, z'
'-x, -y, -z'

loop_
_atom_site_label
_atom_site_type_symbol
_atom_site_fract_x
_atom_site_fract_y
_atom_site_fract_z
_atom_site_U_iso_or_equiv
_atom_site_adp_type
_atom_site_occupancy
_atom_site_site_symmetry_order
_atom_site_calc_flag
_atom_site_refinement_flags_posn
_atom_site_refinement_flags_adp
_atom_site_refinement_flags_occupancy
_atom_site_disorder_assembly
_atom_site_disorder_group
O3 O -0.1287(8) 0.2500(5) 0.9784(4) 0.0497(15) Uani 1 1 d . . . . .
F1 F 0.7404(8) 0.2953(5) 0.7602(3) 0.0661(16) Uani 1 1 d . . . . .
N2 N 0.8453(10) 0.0284(7) 0.8795(4) 0.0458(16) Uani 1 1 d . . . . .
H2A H 0.812830 0.099685 0.901944 0.055 Uiso 1 1 calc R U . . .
H2B H 0.880676 -0.056044 0.915918 0.055 Uiso 1 1 calc R U . . .
C1 C 0.8870(10) -0.0640(8) 0.7469(5) 0.0401(17) Uani 1 1 d . . . . .
F2 F 0.8341(10) 0.1177(7) 0.5023(4) 0.096(2) Uani 1 1 d . . . . .
O2 O 0.1687(9) 0.1697(7) 0.8636(4) 0.0644(18) Uani 1 1 d . . . . .
C3 C 0.7851(11) 0.1826(8) 0.7244(5) 0.0444(19) Uani 1 1 d . . . . .
C5 C 0.8329(12) 0.0925(10) 0.5957(5) 0.055(2) Uani 1 1 d . . . . .
C4 C 0.7754(10) 0.2110(8) 0.6286(5) 0.0440(19) Uani 1 1 d . . . . .
N3 N 0.7230(10) 0.3463(8) 0.5703(5) 0.060(2) Uani 1 1 d . . . . .
H3A H 0.725370 0.359291 0.511523 0.073 Uiso 1 1 calc R U . . .
H3B H 0.687964 0.417602 0.592683 0.073 Uiso 1 1 calc R U . . .
C2 C 0.8407(10) 0.0493(8) 0.7861(5) 0.0391(17) Uani 1 1 d . . . . .
C6 C 0.8865(13) -0.0413(9) 0.6505(6) 0.057(2) Uani 1 1 d . . . . .
H6 H 0.922411 -0.117210 0.625144 0.068 Uiso 1 1 calc R U . . .
O1 O 0.2843(9) -0.1304(7) 0.8641(5) 0.073(2) Uani 1 1 d . . . . .
O5 O 0.4476(18) 0.6186(10) 0.6361(7) 0.127(5) Uani 1 1 d . . . . .
C7 C 0.9254(14) -0.2070(9) 0.8047(6) 0.055(2) Uani 1 1 d . . . . .
O6 O 0.2889(14) 0.4018(12) 0.6469(7) 0.117(3) Uani 1 1 d . . . . .
N1 N 0.9473(16) -0.3179(9) 0.8480(6) 0.087(3) Uani 1 1 d . . . . .
C12 C -0.3108(14) 0.3209(11) 1.0062(8) 0.074(3) Uani 1 1 d . . . . .
H12A H -0.390831 0.383808 0.952268 0.088 Uiso 1 1 calc R U . . .
H12B H -0.300626 0.376809 1.046103 0.088 Uiso 1 1 calc R U . . .
C10 C 0.1565(15) 0.2623(11) 0.9185(7) 0.067(3) Uani 1 1 d . . . . .
H10A H 0.221994 0.326421 0.890630 0.081 Uiso 1 1 calc R U . . .
H10B H 0.215277 0.207950 0.979418 0.081 Uiso 1 1 calc R U . . .
C11 C -0.0429(16) 0.3454(10) 0.9270(6) 0.071(3) Uani 1 1 d . . . . .
H11A H -0.050226 0.416259 0.958351 0.085 Uiso 1 1 calc R U . . .
H11B H -0.105744 0.392907 0.866258 0.085 Uiso 1 1 calc R U . . .
C8 C 0.3562(15) -0.0285(14) 0.8100(9) 0.087(4) Uani 1 1 d . . . . .
H8A H 0.284154 0.015808 0.751327 0.104 Uiso 1 1 calc R U . . .
H8B H 0.483190 -0.076804 0.797243 0.104 Uiso 1 1 calc R U . . .
C16 C 0.3364(17) 0.5598(15) 0.7141(7) 0.099(5) Uani 1 1 d . . . . .
H16A H 0.416540 0.472454 0.755841 0.119 Uiso 1 1 calc R U . . .
H16B H 0.281372 0.627459 0.748931 0.119 Uiso 1 1 calc R U . . .
C9 C 0.3556(15) 0.0871(12) 0.8535(8) 0.080(3) Uani 1 1 d . . . . .
H9A H 0.422943 0.044683 0.913449 0.096 Uiso 1 1 calc R U . . .
H9B H 0.417178 0.147057 0.814705 0.096 Uiso 1 1 calc R U . . .
C13 C -0.3907(14) 0.2146(14) 1.0554(8) 0.084(4) Uani 1 1 d . . . . .
H13A H -0.516799 0.261290 1.070164 0.101 Uiso 1 1 calc R U . . .
H13B H -0.395661 0.156353 1.016208 0.101 Uiso 1 1 calc R U . . .
O4 O 0.699(2) 0.6808(16) 0.5176(10) 0.157(6) Uani 1 1 d . . . . .
C18 C 0.168(2) 0.350(2) 0.6214(10) 0.122(6) Uani 1 1 d . . . . .
H18A H 0.060136 0.427175 0.588118 0.146 Uiso 1 1 calc R U . . .
H18B H 0.126429 0.296278 0.675709 0.146 Uiso 1 1 calc R U . . .
C17 C 0.189(2) 0.5342(19) 0.6673(13) 0.136(7) Uani 1 1 d . . . . .
H17A H 0.089657 0.525931 0.707737 0.163 Uiso 1 1 calc R U . . .
H17B H 0.137265 0.609441 0.611244 0.163 Uiso 1 1 calc R U . . .
C14 C 0.619(3) 0.747(3) 0.587(2) 0.176(11) Uani 1 1 d . . . . .
H14A H 0.523580 0.835543 0.556291 0.211 Uiso 1 1 calc R U . . .
H14B H 0.715108 0.769371 0.612383 0.211 Uiso 1 1 calc R U . . .
C15 C 0.535(4) 0.671(3) 0.6659(16) 0.186(13) Uani 1 1 d . . . . .
H15A H 0.631314 0.600242 0.710231 0.223 Uiso 1 1 calc R U . . .
H15B H 0.454869 0.738043 0.696726 0.223 Uiso 1 1 calc R U . . .
C19 C 0.265(3) 0.250(2) 0.5567(18) 0.172(10) Uani 1 1 d . . . . .
H19A H 0.378474 0.178035 0.588171 0.206 Uiso 1 1 calc R U . . .
H19B H 0.182038 0.203329 0.545254 0.206 Uiso 1 1 calc R U . . .

loop_
_atom_site_aniso_label
_atom_site_aniso_U_11
_atom_site_aniso_U_22
_atom_site_aniso_U_33
_atom_site_aniso_U_23
_atom_site_aniso_U_13
_atom_site_aniso_U_12
O3 0.062(4) 0.038(3) 0.047(3) -0.005(2) 0.009(3) -0.020(3)
F1 0.080(4) 0.040(3) 0.067(3) -0.016(2) -0.015(3) -0.003(2)
N2 0.059(4) 0.047(4) 0.034(3) -0.011(3) 0.003(3) -0.021(3)
C1 0.029(4) 0.045(4) 0.045(4) -0.009(3) 0.007(3) -0.015(3)
F2 0.116(5) 0.089(4) 0.045(3) -0.011(3) 0.010(3) 0.004(4)
O2 0.050(4) 0.079(4) 0.062(4) -0.008(3) 0.004(3) -0.028(3)
C3 0.035(4) 0.048(5) 0.049(4) -0.011(4) 0.001(3) -0.014(3)
C5 0.049(5) 0.067(6) 0.034(4) -0.003(4) 0.005(4) -0.010(4)
C4 0.026(4) 0.052(5) 0.044(4) -0.007(4) 0.007(3) -0.007(3)
N3 0.055(5) 0.054(4) 0.056(4) 0.002(3) 0.001(3) -0.010(4)
C2 0.026(4) 0.045(4) 0.044(4) -0.006(3) 0.004(3) -0.016(3)
C6 0.061(6) 0.052(5) 0.055(5) -0.020(4) 0.007(4) -0.013(4)
O1 0.052(4) 0.074(4) 0.083(5) -0.015(4) 0.002(3) -0.014(3)
O5 0.169(11) 0.080(6) 0.114(8) -0.043(6) -0.065(8) -0.001(6)
C7 0.071(6) 0.043(5) 0.054(5) -0.014(4) 0.009(4) -0.024(4)
O6 0.088(7) 0.138(9) 0.108(7) 0.007(6) 0.011(5) -0.050(7)
N1 0.137(9) 0.058(6) 0.079(6) -0.014(5) 0.013(6) -0.053(6)
C12 0.058(6) 0.060(6) 0.083(7) -0.022(5) -0.010(5) 0.008(5)
C10 0.071(7) 0.083(7) 0.058(5) 0.006(5) -0.012(5) -0.056(6)
C11 0.102(9) 0.061(6) 0.048(5) 0.015(4) -0.011(5) -0.047(6)
C8 0.051(6) 0.111(9) 0.097(8) -0.024(7) 0.040(6) -0.034(6)
C16 0.076(8) 0.131(11) 0.035(5) -0.012(6) 0.009(5) 0.024(8)
C9 0.054(6) 0.083(7) 0.092(8) -0.003(6) 0.029(6) -0.027(5)
C13 0.038(5) 0.108(9) 0.089(8) -0.012(7) 0.015(5) -0.016(6)
O4 0.187(13) 0.184(12) 0.126 0.024(9) -0.047(9) -0.143(11)
C18 0.097(11) 0.185(17) 0.089(9) 0.023(10) -0.006(8) -0.102(12)
C17 0.064(9) 0.163(15) 0.152(14) -0.080(12) 0.033(9) 0.019(9)
C14 0.16(2) 0.19(2) 0.24(3) -0.11(2) -0.04(2) -0.099(18)
C15 0.23(3) 0.143(19) 0.147(19) -0.082(16) -0.07(2) 0.021(18)
C19 0.161(19) 0.20(2) 0.178 0.020(18) -0.048(16) -0.147(18)

loop_
_atom_type_symbol
_atom_type_description
_atom_type_scat_dispersion_real
_atom_type_scat_dispersion_imag
_atom_type_scat_source
C C 0.0033 0.0016 'International Tables Vol C Tables 4.2.6.8 and 6.1.1.4'
H H 0.0000 0.0000 'International Tables Vol C Tables 4.2.6.8 and 6.1.1.4'
N N 0.0061 0.0033 'International Tables Vol C Tables 4.2.6.8 and 6.1.1.4'
O O 0.0106 0.0060 'International Tables Vol C Tables 4.2.6.8 and 6.1.1.4'
F F 0.0171 0.0103 'International Tables Vol C Tables 4.2.6.8 and 6.1.1.4'

loop_
_geom_angle_atom_site_label_1
_geom_angle_atom_site_label_2
_geom_angle_atom_site_label_3
_geom_angle
_geom_angle_site_symmetry_1
_geom_angle_site_symmetry_3
_geom_angle_publ_flag
C11 O3 C12 113.0(8) . . ?
C2 C1 C6 121.2(7) . . ?
C2 C1 C7 120.5(7) . . ?
C6 C1 C7 118.2(7) . . ?
C10 O2 C9 112.9(8) . . ?
F1 C3 C2 117.3(7) . . ?
F1 C3 C4 117.4(7) . . ?
C2 C3 C4 125.3(8) . . ?
C6 C5 F2 120.1(9) . . ?
C6 C5 C4 123.8(8) . . ?
F2 C5 C4 116.1(7) . . ?
N3 C4 C5 122.0(7) . . ?
N3 C4 C3 122.8(8) . . ?
C5 C4 C3 115.1(7) . . ?
N2 C2 C3 122.5(7) . . ?
N2 C2 C1 121.7(7) . . ?
C3 C2 C1 115.7(7) . . ?
C5 C6 C1 118.8(8) . . ?
C13 O1 C8 114.1(9) 2_557 . ?
C15 O5 C16 108.3(19) . . ?
N1 C7 C1 176.7(11) . . ?
C18 O6 C17 109.8(14) . . ?
O3 C12 C13 109.0(8) . . ?
O2 C10 C11 110.4(8) . . ?
O3 C11 C10 108.1(8) . . ?
O1 C8 C9 115.2(9) . . ?
C17 C16 O5 105.6(10) . . ?
O2 C9 C8 109.6(9) . . ?
O1 C13 C12 110.3(10) 2_557 . ?
C19 O4 C14 121(2) 2_666 . ?
O6 C18 C19 110.0(13) . . ?
O6 C17 C16 102.8(11) . . ?
O4 C14 C15 120.0(18) . . ?
O5 C15 C14 107.6(18) . . ?
O4 C19 C18 111(2) 2_666 . ?

loop_
_geom_bond_atom_site_label_1
_geom_bond_atom_site_label_2
_geom_bond_distance
_geom_bond_site_symmetry_2
_geom_bond_publ_flag
O3 C11 1.421(10) . ?
O3 C12 1.446(11) . ?
F1 C3 1.366(9) . ?
N2 C2 1.365(9) . ?
C1 C2 1.403(11) . ?
C1 C6 1.408(11) . ?
C1 C7 1.448(11) . ?
F2 C5 1.360(9) . ?
O2 C10 1.418(12) . ?
O2 C9 1.424(12) . ?
C3 C2 1.383(10) . ?
C3 C4 1.392(11) . ?
C5 C6 1.348(12) . ?
C5 C4 1.389(12) . ?
C4 N3 1.379(10) . ?
O1 C13 1.385(13) 2_557 ?
O1 C8 1.415(12) . ?
O5 C15 1.17(3) . ?
O5 C16 1.541(17) . ?
C7 N1 1.125(11) . ?
O6 C18 1.338(17) . ?
O6 C17 1.447(17) . ?
C12 C13 1.465(16) . ?
C10 C11 1.498(15) . ?
C8 C9 1.528(17) . ?
C16 C17 1.49(2) . ?
O4 C19 1.24(2) 2_666 ?
O4 C14 1.41(3) . ?
C18 C19 1.60(3) . ?
C14 C15 1.50(3) . ?
